data_7718175
loop_
_publ_author_name
'Meyer, Felix'
'Demeshko, Serhiy'
'Golz, Christopher'
'Townrow, Oliver P. E.'
'Fischer, Malte'

_publ_section_title
;
 Isolation of the parent triplet titanocene <i>via</i> NHC stabilisation.
;
_journal_issue 20
_journal_name_full 'Dalton transactions (Cambridge, England : 2003)'
_journal_page_first 8035
_journal_page_last 8040
_journal_paper_doi 10.1039/d5dt00480b
_journal_volume 54
_journal_year 2025
_chemical_formula_moiety 'C25 H40 N2 Si2 Zr'
_chemical_formula_sum 'C25 H40 N2 Si2 Zr'
_chemical_formula_weight 515.99
_space_group_crystal_system monoclinic
_space_group_IT_number 15
_space_group_name_Hall '-C 2yc'
_space_group_name_H-M_alt 'C 1 2/c 1'
_atom_sites_solution_hydrogens geom
_atom_sites_solution_primary dual
_audit_creation_date 2024-06-05
_audit_creation_method
;FinalCif V138 by Daniel Kratzert, Freiburg 2024, 
https://dkratzert.de/finalcif.html
;
_audit_update_record
;
2025-01-23 deposited with the CCDC.	2025-02-28 downloaded from the CCDC.
;
_cell_angle_alpha 90
_cell_angle_beta 106.531(7)
_cell_angle_gamma 90
_cell_formula_units_Z 8
_cell_length_a 32.362(10)
_cell_length_b 8.400(3)
_cell_length_c 20.499(7)
_cell_measurement_reflns_used 9949
_cell_measurement_temperature 100.00
_cell_measurement_theta_max 28.730
_cell_measurement_theta_min 2.512
_cell_volume 5342(3)
_computing_cell_refinement 'SAINT V8.40B (?, 2016)'
_computing_data_collection 'Bruker BIS V6.2.15/2021-03-16 and APEX4 2022.1-1'
_computing_data_reduction 'SAINT V8.40B (?, 2016)'
_computing_molecular_graphics 'Olex2 1.5 (Dolomanov et al., 2009)'
_computing_publication_material 'Olex2 1.5 (Dolomanov et al., 2009)'
_computing_structure_refinement 'XL  (Sheldrick, 2008)'
_computing_structure_solution 'XT  (Sheldrick, 2015)'
_diffrn_ambient_environment N~2~
_diffrn_ambient_temperature 100.00
_diffrn_detector CPAD
_diffrn_detector_area_resol_mean 7.41
_diffrn_detector_type 'Bruker PHOTON III'
_diffrn_measured_fraction_theta_full 1.000
_diffrn_measured_fraction_theta_max 0.997
_diffrn_measurement_device 'four-circle diffractometer'
_diffrn_measurement_device_type 'Bruker D8 VENTURE dual wavelength Mo/Cu'
_diffrn_measurement_method '\w and \f scans'
_diffrn_measurement_specimen_support 'MiTeGen micromount'
_diffrn_radiation_monochromator 'mirror optics'
_diffrn_radiation_probe x-ray
_diffrn_radiation_type MoK\a
_diffrn_radiation_wavelength 0.71073
_diffrn_reflns_av_R_equivalents 0.0810
_diffrn_reflns_av_unetI/netI 0.0457
_diffrn_reflns_Laue_measured_fraction_full 1.000
_diffrn_reflns_Laue_measured_fraction_max 0.997
_diffrn_reflns_limit_h_max 43
_diffrn_reflns_limit_h_min -43
_diffrn_reflns_limit_k_max 11
_diffrn_reflns_limit_k_min -11
_diffrn_reflns_limit_l_max 27
_diffrn_reflns_limit_l_min -27
_diffrn_reflns_number 75161
_diffrn_reflns_point_group_measured_fraction_full 1.000
_diffrn_reflns_point_group_measured_fraction_max 0.997
_diffrn_reflns_theta_full 25.242
_diffrn_reflns_theta_max 28.773
_diffrn_reflns_theta_min 2.073
_diffrn_source 'microfocus sealed X-ray tube'
_diffrn_source_current 1.0
_diffrn_source_power 0.05
_diffrn_source_type 'Incoatec I\ms'
_diffrn_source_voltage 50.0
_diffrn_standards_number 0
_exptl_absorpt_coefficient_mu 0.515
_exptl_absorpt_correction_T_max 1.0000
_exptl_absorpt_correction_T_min 0.6995
_exptl_absorpt_correction_type numerical
_exptl_absorpt_process_details
;
SADABS-2016/2 (Bruker,2016/2) was used for absorption correction.
wR2(int) was 0.1363 before and 0.0695 after correction.
The Ratio of minimum to maximum transmission is 0.6995.
The \l/2 correction factor is Not present.
;
_exptl_crystal_colour yellow
_exptl_crystal_colour_primary yellow
_exptl_crystal_density_diffrn 1.283
_exptl_crystal_description plate
_exptl_crystal_F_000 2176
_exptl_crystal_size_max 0.388
_exptl_crystal_size_mid 0.37
_exptl_crystal_size_min 0.04
_refine_diff_density_max 1.409
_refine_diff_density_min -1.373
_refine_diff_density_rms 0.123
_refine_ls_extinction_method none
_refine_ls_goodness_of_fit_ref 1.128
_refine_ls_hydrogen_treatment constr
_refine_ls_matrix_type full
_refine_ls_number_parameters 281
_refine_ls_number_reflns 6935
_refine_ls_number_restraints 0
_refine_ls_restrained_S_all 1.128
_refine_ls_R_factor_all 0.0670
_refine_ls_R_factor_gt 0.0517
_refine_ls_shift/su_max 0.001
_refine_ls_shift/su_mean 0.000
_refine_ls_structure_factor_coef Fsqd
_refine_ls_weighting_details 'w=1/[\s^2^(Fo^2^)+(0.0566P)^2^+17.2629P] where P=(Fo^2^+2Fc^2^)/3'
_refine_ls_weighting_scheme calc
_refine_ls_wR_factor_gt 0.1192
_refine_ls_wR_factor_ref 0.1252
_reflns_Friedel_coverage 0.000
_reflns_number_gt 5505
_reflns_number_total 6935
_reflns_threshold_expression 'I > 2\s(I)'
_cod_data_source_file d5dt00480b3.cif
_cod_data_source_block mo_2340_cg_0m
_cod_depositor_comments 'Adding full bibliography for 7718175--7718178.cif.'
_cod_database_code 7718175
_olex2_refinement_description
;
1. Fixed Uiso
 At 1.2 times of:
  All C(H) groups
 At 1.5 times of:
  All C(H,H,H) groups
2.a Aromatic/amide H refined with riding coordinates:
 C15(H15), C10(H10), C17(H17), C11(H11), C18(H18), C16(H16), C14(H14),
 C12(H12), C19(H19), C13(H13)
2.b Idealised Me refined as rotating group:
 C2(H2A,H2B,H2C), C6(H6A,H6B,H6C), C7(H7A,H7B,H7C), C22(H22A,H22B,H22C),
 C21(H21A,H21B,H21C), C25(H25A,H25B,H25C), C3(H3A,H3B,H3C), C23(H23A,H23B,H23C),
  C20(H20A,H20B,H20C), C24(H24A,H24B,H24C)
;
_olex2_submission_special_instructions 'No special instructions were received'
_shelx_shelxl_version_number 2018/3
_shelx_space_group_comment
;
The symmetry employed for this shelxl refinement is uniquely defined
by the following loop, which should always be used as a source of
symmetry information in preference to the above space-group names.
They are only intended as comments.
;
_shelx_estimated_absorpt_t_min 0.825
_shelx_estimated_absorpt_t_max 0.980
_diffrn_measurement_ambient_temperature_device_make 'Oxford Cryostream 800'

loop_
_space_group_symop_operation_xyz
'x, y, z'
'-x, y, -z+1/2'
'x+1/2, y+1/2, z'
'-x+1/2, y+1/2, -z+1/2'
'-x, -y, -z'
'x, -y, z-1/2'
'-x+1/2, -y+1/2, -z'
'x+1/2, -y+1/2, z-1/2'

loop_
_atom_site_label
_atom_site_type_symbol
_atom_site_fract_x
_atom_site_fract_y
_atom_site_fract_z
_atom_site_U_iso_or_equiv
_atom_site_adp_type
_atom_site_occupancy
_atom_site_site_symmetry_order
_atom_site_calc_flag
_atom_site_refinement_flags_posn
_atom_site_refinement_flags_adp
_atom_site_refinement_flags_occupancy
_atom_site_disorder_assembly
_atom_site_disorder_group
Zr1 Zr 0.66662(2) 0.40352(3) 0.61460(2) 0.00973(9) Uani 1 1 d . . . . .
Si1 Si 0.55326(3) 0.21830(10) 0.61955(4) 0.01165(17) Uani 1 1 d . . . . .
Si2 Si 0.60240(3) 0.60693(10) 0.72675(4) 0.01344(17) Uani 1 1 d . . . . .
N2 N 0.66254(8) 0.1165(3) 0.48759(12) 0.0119(5) Uani 1 1 d . . . . .
N1 N 0.60138(8) 0.2279(3) 0.46837(11) 0.0117(5) Uani 1 1 d . . . . .
C5 C 0.63585(10) 0.0398(4) 0.43092(14) 0.0134(6) Uani 1 1 d . . . . .
C1 C 0.64173(9) 0.2326(3) 0.51318(14) 0.0111(5) Uani 1 1 d . . . . .
C15 C 0.68444(10) 0.1985(4) 0.71279(16) 0.0194(6) Uani 1 1 d . . . . .
H15 H 0.661671 0.144835 0.724404 0.023 Uiso 1 1 calc R U . . .
C10 C 0.64832(11) 0.6044(4) 0.51515(18) 0.0229(7) Uani 1 1 d . . . . .
H10 H 0.623410 0.584399 0.478293 0.027 Uiso 1 1 calc R U . . .
C8 C 0.59995(9) 0.3510(3) 0.62603(13) 0.0107(5) Uani 1 1 d . . . . .
C2 C 0.56642(9) 0.3390(4) 0.46543(15) 0.0169(6) Uani 1 1 d . . . . .
H2A H 0.572635 0.398955 0.508140 0.025 Uiso 1 1 calc R U . . .
H2B H 0.539413 0.279990 0.458717 0.025 Uiso 1 1 calc R U . . .
H2C H 0.563674 0.412948 0.427446 0.025 Uiso 1 1 calc R U . . .
C9 C 0.61614(9) 0.4739(4) 0.66449(14) 0.0117(5) Uani 1 1 d . . . . .
C6 C 0.65100(11) -0.0908(4) 0.39440(16) 0.0191(6) Uani 1 1 d . . . . .
H6A H 0.670685 -0.047382 0.370360 0.029 Uiso 1 1 calc R U . . .
H6B H 0.626192 -0.139852 0.361531 0.029 Uiso 1 1 calc R U . . .
H6C H 0.666092 -0.171141 0.427243 0.029 Uiso 1 1 calc R U . . .
C4 C 0.59715(10) 0.1115(4) 0.41834(14) 0.0136(6) Uani 1 1 d . . . . .
C7 C 0.70830(10) 0.0787(4) 0.51109(17) 0.0223(7) Uani 1 1 d . . . . .
H7A H 0.712243 -0.024958 0.533951 0.033 Uiso 1 1 calc R U . . .
H7B H 0.723358 0.160812 0.543053 0.033 Uiso 1 1 calc R U . . .
H7C H 0.720116 0.074923 0.472084 0.033 Uiso 1 1 calc R U . . .
C17 C 0.73632(10) 0.3798(4) 0.71018(16) 0.0209(7) Uani 1 1 d . . . . .
H17 H 0.754527 0.470651 0.719705 0.025 Uiso 1 1 calc R U . . .
C11 C 0.64966(11) 0.6925(4) 0.57379(18) 0.0227(7) Uani 1 1 d . . . . .
H11 H 0.625831 0.743418 0.583380 0.027 Uiso 1 1 calc R U . . .
C22 C 0.49922(10) 0.3108(4) 0.57738(16) 0.0198(7) Uani 1 1 d . . . . .
H22A H 0.493205 0.394212 0.606856 0.030 Uiso 1 1 calc R U . . .
H22B H 0.476773 0.228948 0.569639 0.030 Uiso 1 1 calc R U . . .
H22C H 0.499577 0.357457 0.533725 0.030 Uiso 1 1 calc R U . . .
C18 C 0.73808(10) 0.2577(4) 0.66436(16) 0.0200(7) Uani 1 1 d . . . . .
H18 H 0.757506 0.251192 0.637357 0.024 Uiso 1 1 calc R U . . .
C16 C 0.70305(10) 0.3451(4) 0.73963(15) 0.0201(7) Uani 1 1 d . . . . .
H16 H 0.694599 0.409020 0.771870 0.024 Uiso 1 1 calc R U . . .
C21 C 0.55825(10) 0.0288(4) 0.57400(16) 0.0178(6) Uani 1 1 d . . . . .
H21A H 0.550310 0.048551 0.524878 0.027 Uiso 1 1 calc R U . . .
H21B H 0.538978 -0.051801 0.583894 0.027 Uiso 1 1 calc R U . . .
H21C H 0.588069 -0.009377 0.589438 0.027 Uiso 1 1 calc R U . . .
C25 C 0.63541(11) 0.7929(4) 0.73972(17) 0.0221(7) Uani 1 1 d . . . . .
H25A H 0.666093 0.765121 0.754139 0.033 Uiso 1 1 calc R U . . .
H25B H 0.628562 0.858275 0.774846 0.033 Uiso 1 1 calc R U . . .
H25C H 0.628909 0.852767 0.696967 0.033 Uiso 1 1 calc R U . . .
C14 C 0.69060(11) 0.5505(4) 0.52045(17) 0.0212(7) Uani 1 1 d . . . . .
H14 H 0.699031 0.487131 0.488050 0.025 Uiso 1 1 calc R U . . .
C12 C 0.69245(11) 0.6923(4) 0.61608(17) 0.0226(7) Uani 1 1 d . . . . .
H12 H 0.702393 0.740632 0.659653 0.027 Uiso 1 1 calc R U . . .
C19 C 0.70574(10) 0.1463(4) 0.66576(15) 0.0182(6) Uani 1 1 d . . . . .
H19 H 0.699409 0.051848 0.639320 0.022 Uiso 1 1 calc R U . . .
C3 C 0.55572(10) 0.0799(4) 0.36560(16) 0.0227(7) Uani 1 1 d . . . . .
H3A H 0.533873 0.047617 0.387677 0.034 Uiso 1 1 calc R U . . .
H3B H 0.559815 -0.005453 0.335453 0.034 Uiso 1 1 calc R U . . .
H3C H 0.546170 0.176780 0.338915 0.034 Uiso 1 1 calc R U . . .
C13 C 0.71790(11) 0.6077(4) 0.58228(18) 0.0230(7) Uani 1 1 d . . . . .
H13 H 0.748180 0.592043 0.598426 0.028 Uiso 1 1 calc R U . . .
C23 C 0.61386(13) 0.5130(4) 0.81365(16) 0.0261(8) Uani 1 1 d . . . . .
H23A H 0.593087 0.427332 0.812395 0.039 Uiso 1 1 calc R U . . .
H23B H 0.611328 0.593635 0.846830 0.039 Uiso 1 1 calc R U . . .
H23C H 0.643136 0.469110 0.826860 0.039 Uiso 1 1 calc R U . . .
C20 C 0.55275(10) 0.1599(4) 0.70780(15) 0.0199(7) Uani 1 1 d . . . . .
H20A H 0.581172 0.118880 0.732912 0.030 Uiso 1 1 calc R U . . .
H20B H 0.530963 0.077148 0.705061 0.030 Uiso 1 1 calc R U . . .
H20C H 0.545831 0.253124 0.731450 0.030 Uiso 1 1 calc R U . . .
C24 C 0.54392(10) 0.6630(4) 0.69668(17) 0.0221(7) Uani 1 1 d . . . . .
H24A H 0.536562 0.695185 0.648784 0.033 Uiso 1 1 calc R U . . .
H24B H 0.538424 0.751773 0.724113 0.033 Uiso 1 1 calc R U . . .
H24C H 0.526231 0.571485 0.701423 0.033 Uiso 1 1 calc R U . . .

loop_
_atom_site_aniso_label
_atom_site_aniso_U_11
_atom_site_aniso_U_22
_atom_site_aniso_U_33
_atom_site_aniso_U_23
_atom_site_aniso_U_13
_atom_site_aniso_U_12
Zr1 0.01186(14) 0.00752(14) 0.00836(13) -0.00113(10) 0.00054(9) 0.00105(10)
Si1 0.0135(4) 0.0111(4) 0.0097(3) 0.0016(3) 0.0022(3) 0.0009(3)
Si2 0.0189(4) 0.0122(4) 0.0092(4) -0.0017(3) 0.0040(3) 0.0027(3)
N2 0.0122(11) 0.0123(13) 0.0102(11) -0.0009(9) 0.0015(9) 0.0023(9)
N1 0.0134(11) 0.0151(13) 0.0062(10) -0.0004(9) 0.0021(9) 0.0014(9)
C5 0.0225(15) 0.0091(14) 0.0088(12) -0.0009(10) 0.0049(11) -0.0018(11)
C1 0.0150(13) 0.0094(14) 0.0099(12) 0.0037(10) 0.0050(10) 0.0040(10)
C15 0.0195(15) 0.0173(16) 0.0173(14) 0.0075(12) -0.0011(12) 0.0049(12)
C10 0.0247(17) 0.0198(17) 0.0237(16) 0.0089(13) 0.0060(13) 0.0006(13)
C8 0.0166(13) 0.0087(13) 0.0061(11) 0.0034(10) 0.0021(10) 0.0037(10)
C2 0.0153(14) 0.0243(17) 0.0106(13) 0.0028(12) 0.0031(11) 0.0071(12)
C9 0.0154(13) 0.0112(14) 0.0083(12) 0.0030(10) 0.0031(10) 0.0013(11)
C6 0.0261(16) 0.0162(16) 0.0151(14) -0.0017(12) 0.0061(12) 0.0042(13)
C4 0.0179(14) 0.0146(15) 0.0083(12) 0.0012(11) 0.0040(10) 0.0009(11)
C7 0.0198(15) 0.0259(19) 0.0197(15) -0.0088(13) 0.0033(12) 0.0064(13)
C17 0.0190(15) 0.0204(18) 0.0165(15) -0.0071(12) -0.0063(12) -0.0006(12)
C11 0.0306(18) 0.0096(15) 0.0359(19) 0.0092(13) 0.0225(15) 0.0057(13)
C22 0.0137(14) 0.0258(18) 0.0185(15) 0.0026(13) 0.0024(11) 0.0039(12)
C18 0.0149(14) 0.0254(18) 0.0145(14) -0.0043(12) -0.0045(11) 0.0067(12)
C16 0.0214(16) 0.0243(17) 0.0099(13) -0.0020(12) -0.0033(11) 0.0072(13)
C21 0.0225(15) 0.0143(16) 0.0161(14) -0.0004(12) 0.0046(12) -0.0015(12)
C25 0.0292(17) 0.0173(17) 0.0189(15) -0.0080(13) 0.0058(13) -0.0020(13)
C14 0.0325(18) 0.0127(16) 0.0234(16) -0.0001(12) 0.0162(14) -0.0006(13)
C12 0.0341(19) 0.0121(16) 0.0253(17) -0.0060(13) 0.0144(14) -0.0069(13)
C19 0.0229(16) 0.0107(15) 0.0140(14) 0.0003(11) -0.0059(12) 0.0060(12)
C3 0.0194(15) 0.035(2) 0.0121(14) -0.0056(13) 0.0020(12) -0.0022(14)
C13 0.0198(15) 0.0205(18) 0.0317(18) -0.0005(14) 0.0120(13) -0.0055(13)
C23 0.047(2) 0.0229(19) 0.0097(14) 0.0020(12) 0.0105(14) 0.0049(16)
C20 0.0224(16) 0.0239(18) 0.0142(14) 0.0017(12) 0.0063(12) -0.0030(13)
C24 0.0181(15) 0.0270(19) 0.0216(16) -0.0062(14) 0.0062(12) 0.0038(13)

loop_
_atom_type_symbol
_atom_type_description
_atom_type_scat_dispersion_real
_atom_type_scat_dispersion_imag
_atom_type_scat_source
C C 0.0033 0.0016 'International Tables Vol C Tables 4.2.6.8 and 6.1.1.4'
H H 0.0000 0.0000 'International Tables Vol C Tables 4.2.6.8 and 6.1.1.4'
N N 0.0061 0.0033 'International Tables Vol C Tables 4.2.6.8 and 6.1.1.4'
Si Si 0.0817 0.0704 'International Tables Vol C Tables 4.2.6.8 and 6.1.1.4'
Zr Zr -2.9673 0.5597 'International Tables Vol C Tables 4.2.6.8 and 6.1.1.4'

loop_
_geom_angle_atom_site_label_1
_geom_angle_atom_site_label_2
_geom_angle_atom_site_label_3
_geom_angle
_geom_angle_site_symmetry_1
_geom_angle_site_symmetry_3
_geom_angle_publ_flag
C1 Zr1 C15 102.43(10) . . ?
C1 Zr1 C10 76.61(11) . . ?
C1 Zr1 C17 127.59(10) . . ?
C1 Zr1 C11 106.66(11) . . ?
C1 Zr1 C18 95.66(10) . . ?
C1 Zr1 C16 133.10(10) . . ?
C1 Zr1 C14 75.20(10) . . ?
C1 Zr1 C12 126.04(10) . . ?
C1 Zr1 C19 81.92(9) . . ?
C15 Zr1 C14 148.20(11) . . ?
C10 Zr1 C15 179.04(11) . . ?
C10 Zr1 C14 31.77(11) . . ?
C8 Zr1 C1 83.23(10) . . ?
C8 Zr1 C15 78.40(10) . . ?
C8 Zr1 C10 101.34(10) . . ?
C8 Zr1 C17 124.37(11) . . ?
C8 Zr1 C11 95.48(10) . . ?
C8 Zr1 C18 129.87(11) . . ?
C8 Zr1 C16 92.29(10) . . ?
C8 Zr1 C14 131.48(10) . . ?
C8 Zr1 C12 119.82(11) . . ?
C8 Zr1 C19 99.56(11) . . ?
C9 Zr1 C1 115.66(10) . . ?
C9 Zr1 C15 81.40(10) . . ?
C9 Zr1 C10 98.91(11) . . ?
C9 Zr1 C8 33.80(10) . . ?
C9 Zr1 C17 105.76(11) . . ?
C9 Zr1 C11 77.52(10) . . ?
C9 Zr1 C18 129.67(10) . . ?
C9 Zr1 C16 77.30(10) . . ?
C9 Zr1 C14 128.82(11) . . ?
C9 Zr1 C12 91.30(11) . . ?
C9 Zr1 C19 111.96(11) . . ?
C17 Zr1 C15 52.77(11) . . ?
C17 Zr1 C10 127.89(11) . . ?
C17 Zr1 C11 112.64(12) . . ?
C17 Zr1 C18 31.94(10) . . ?
C17 Zr1 C16 32.11(11) . . ?
C17 Zr1 C14 102.93(12) . . ?
C17 Zr1 C12 81.37(12) . . ?
C17 Zr1 C19 52.66(10) . . ?
C11 Zr1 C15 149.34(11) . . ?
C11 Zr1 C10 31.54(11) . . ?
C11 Zr1 C14 52.39(10) . . ?
C18 Zr1 C15 52.76(11) . . ?
C18 Zr1 C10 127.29(11) . . ?
C18 Zr1 C11 131.74(11) . . ?
C18 Zr1 C14 95.56(11) . . ?
C18 Zr1 C12 101.16(11) . . ?
C18 Zr1 C19 31.90(11) . . ?
C16 Zr1 C15 31.93(11) . . ?
C16 Zr1 C10 149.02(12) . . ?
C16 Zr1 C11 120.24(11) . . ?
C16 Zr1 C18 53.07(10) . . ?
C16 Zr1 C14 133.72(11) . . ?
C16 Zr1 C12 96.57(11) . . ?
C16 Zr1 C19 52.72(10) . . ?
C12 Zr1 C15 128.41(11) . . ?
C12 Zr1 C10 52.53(11) . . ?
C12 Zr1 C11 31.84(11) . . ?
C12 Zr1 C14 52.52(10) . . ?
C12 Zr1 C19 131.99(11) . . ?
C19 Zr1 C15 31.61(10) . . ?
C19 Zr1 C10 147.84(11) . . ?
C19 Zr1 C11 163.52(11) . . ?
C19 Zr1 C14 119.17(11) . . ?
C8 Si1 C22 114.62(14) . . ?
C8 Si1 C21 111.25(14) . . ?
C8 Si1 C20 108.59(14) . . ?
C21 Si1 C22 108.78(15) . . ?
C21 Si1 C20 106.45(15) . . ?
C20 Si1 C22 106.75(15) . . ?
C9 Si2 C25 111.38(14) . . ?
C9 Si2 C23 112.25(15) . . ?
C9 Si2 C24 110.14(14) . . ?
C25 Si2 C23 105.35(16) . . ?
C25 Si2 C24 108.62(16) . . ?
C24 Si2 C23 108.94(17) . . ?
C5 N2 C7 120.4(2) . . ?
C1 N2 C5 113.1(2) . . ?
C1 N2 C7 126.3(2) . . ?
C1 N1 C2 126.3(2) . . ?
C1 N1 C4 112.9(2) . . ?
C4 N1 C2 120.5(2) . . ?
N2 C5 C6 123.1(3) . . ?
C4 C5 N2 106.0(3) . . ?
C4 C5 C6 130.9(3) . . ?
N2 C1 Zr1 131.2(2) . . ?
N1 C1 Zr1 127.14(19) . . ?
N1 C1 N2 101.6(2) . . ?
Zr1 C15 H15 119.6 . . ?
C16 C15 Zr1 72.44(18) . . ?
C16 C15 H15 126.2 . . ?
C19 C15 Zr1 73.62(18) . . ?
C19 C15 H15 126.2 . . ?
C19 C15 C16 107.5(3) . . ?
Zr1 C10 H10 117.7 . . ?
C11 C10 Zr1 73.95(19) . . ?
C11 C10 H10 126.0 . . ?
C11 C10 C14 108.0(3) . . ?
C14 C10 Zr1 74.40(19) . . ?
C14 C10 H10 126.0 . . ?
Si1 C8 Zr1 152.43(16) . . ?
C9 C8 Zr1 71.45(18) . . ?
C9 C8 Si1 133.9(2) . . ?
N1 C2 H2A 109.5 . . ?
N1 C2 H2B 109.5 . . ?
N1 C2 H2C 109.5 . . ?
H2A C2 H2B 109.5 . . ?
H2A C2 H2C 109.5 . . ?
H2B C2 H2C 109.5 . . ?
Si2 C9 Zr1 145.81(16) . . ?
C8 C9 Zr1 74.74(18) . . ?
C8 C9 Si2 139.3(2) . . ?
C5 C6 H6A 109.5 . . ?
C5 C6 H6B 109.5 . . ?
C5 C6 H6C 109.5 . . ?
H6A C6 H6B 109.5 . . ?
H6A C6 H6C 109.5 . . ?
H6B C6 H6C 109.5 . . ?
N1 C4 C3 122.6(3) . . ?
C5 C4 N1 106.4(3) . . ?
C5 C4 C3 131.0(3) . . ?
N2 C7 H7A 109.5 . . ?
N2 C7 H7B 109.5 . . ?
N2 C7 H7C 109.5 . . ?
H7A C7 H7B 109.5 . . ?
H7A C7 H7C 109.5 . . ?
H7B C7 H7C 109.5 . . ?
Zr1 C17 H17 117.3 . . ?
C18 C17 Zr1 74.78(17) . . ?
C18 C17 H17 125.7 . . ?
C18 C17 C16 108.5(3) . . ?
C16 C17 Zr1 74.17(17) . . ?
C16 C17 H17 125.7 . . ?
Zr1 C11 H11 117.9 . . ?
C10 C11 Zr1 74.51(19) . . ?
C10 C11 H11 125.9 . . ?
C10 C11 C12 108.2(3) . . ?
C12 C11 Zr1 73.62(19) . . ?
C12 C11 H11 125.9 . . ?
Si1 C22 H22A 109.5 . . ?
Si1 C22 H22B 109.5 . . ?
Si1 C22 H22C 109.5 . . ?
H22A C22 H22B 109.5 . . ?
H22A C22 H22C 109.5 . . ?
H22B C22 H22C 109.5 . . ?
Zr1 C18 H18 117.9 . . ?
C17 C18 Zr1 73.29(18) . . ?
C17 C18 H18 126.3 . . ?
C17 C18 C19 107.4(3) . . ?
C19 C18 Zr1 74.56(17) . . ?
C19 C18 H18 126.3 . . ?
Zr1 C16 H16 116.7 . . ?
C15 C16 Zr1 75.63(17) . . ?
C15 C16 H16 126.1 . . ?
C17 C16 Zr1 73.72(18) . . ?
C17 C16 C15 107.9(3) . . ?
C17 C16 H16 126.1 . . ?
Si1 C21 H21A 109.5 . . ?
Si1 C21 H21B 109.5 . . ?
Si1 C21 H21C 109.5 . . ?
H21A C21 H21B 109.5 . . ?
H21A C21 H21C 109.5 . . ?
H21B C21 H21C 109.5 . . ?
Si2 C25 H25A 109.5 . . ?
Si2 C25 H25B 109.5 . . ?
Si2 C25 H25C 109.5 . . ?
H25A C25 H25B 109.5 . . ?
H25A C25 H25C 109.5 . . ?
H25B C25 H25C 109.5 . . ?
Zr1 C14 H14 117.4 . . ?
C10 C14 Zr1 73.84(18) . . ?
C10 C14 H14 126.1 . . ?
C13 C14 Zr1 74.69(19) . . ?
C13 C14 C10 107.8(3) . . ?
C13 C14 H14 126.1 . . ?
Zr1 C12 H12 116.0 . . ?
C11 C12 Zr1 74.54(18) . . ?
C11 C12 H12 126.0 . . ?
C11 C12 C13 107.9(3) . . ?
C13 C12 Zr1 75.60(19) . . ?
C13 C12 H12 126.0 . . ?
Zr1 C19 H19 117.9 . . ?
C15 C19 Zr1 74.77(18) . . ?
C15 C19 C18 108.6(3) . . ?
C15 C19 H19 125.7 . . ?
C18 C19 Zr1 73.54(18) . . ?
C18 C19 H19 125.7 . . ?
C4 C3 H3A 109.5 . . ?
C4 C3 H3B 109.5 . . ?
C4 C3 H3C 109.5 . . ?
H3A C3 H3B 109.5 . . ?
H3A C3 H3C 109.5 . . ?
H3B C3 H3C 109.5 . . ?
Zr1 C13 H13 119.3 . . ?
C14 C13 Zr1 73.84(19) . . ?
C14 C13 C12 108.0(3) . . ?
C14 C13 H13 126.0 . . ?
C12 C13 Zr1 72.71(19) . . ?
C12 C13 H13 126.0 . . ?
Si2 C23 H23A 109.5 . . ?
Si2 C23 H23B 109.5 . . ?
Si2 C23 H23C 109.5 . . ?
H23A C23 H23B 109.5 . . ?
H23A C23 H23C 109.5 . . ?
H23B C23 H23C 109.5 . . ?
Si1 C20 H20A 109.5 . . ?
Si1 C20 H20B 109.5 . . ?
Si1 C20 H20C 109.5 . . ?
H20A C20 H20B 109.5 . . ?
H20A C20 H20C 109.5 . . ?
H20B C20 H20C 109.5 . . ?
Si2 C24 H24A 109.5 . . ?
Si2 C24 H24B 109.5 . . ?
Si2 C24 H24C 109.5 . . ?
H24A C24 H24B 109.5 . . ?
H24A C24 H24C 109.5 . . ?
H24B C24 H24C 109.5 . . ?

loop_
_geom_bond_atom_site_label_1
_geom_bond_atom_site_label_2
_geom_bond_distance
_geom_bond_site_symmetry_2
_geom_bond_publ_flag
Zr1 C1 2.466(3) . ?
Zr1 C15 2.586(3) . ?
Zr1 C10 2.582(3) . ?
Zr1 C8 2.279(3) . ?
Zr1 C9 2.239(3) . ?
Zr1 C17 2.540(3) . ?
Zr1 C11 2.575(3) . ?
Zr1 C18 2.559(3) . ?
Zr1 C16 2.546(3) . ?
Zr1 C14 2.589(3) . ?
Zr1 C12 2.563(3) . ?
Zr1 C19 2.572(3) . ?
Si1 C8 1.852(3) . ?
Si1 C22 1.884(3) . ?
Si1 C21 1.876(3) . ?
Si1 C20 1.879(3) . ?
Si2 C9 1.844(3) . ?
Si2 C25 1.868(4) . ?
Si2 C23 1.886(3) . ?
Si2 C24 1.876(3) . ?
N2 C5 1.393(4) . ?
N2 C1 1.371(4) . ?
N2 C7 1.456(4) . ?
N1 C1 1.367(4) . ?
N1 C2 1.454(4) . ?
N1 C4 1.395(4) . ?
C5 C6 1.488(4) . ?
C5 C4 1.347(4) . ?
C15 H15 0.9500 . ?
C15 C16 1.412(5) . ?
C15 C19 1.405(5) . ?
C10 H10 0.9500 . ?
C10 C11 1.402(5) . ?
C10 C14 1.415(5) . ?
C8 C9 1.314(4) . ?
C2 H2A 0.9800 . ?
C2 H2B 0.9800 . ?
C2 H2C 0.9800 . ?
C6 H6A 0.9800 . ?
C6 H6B 0.9800 . ?
C6 H6C 0.9800 . ?
C4 C3 1.487(4) . ?
C7 H7A 0.9800 . ?
C7 H7B 0.9800 . ?
C7 H7C 0.9800 . ?
C17 H17 0.9500 . ?
C17 C18 1.403(4) . ?
C17 C16 1.406(5) . ?
C11 H11 0.9500 . ?
C11 C12 1.409(5) . ?
C22 H22A 0.9800 . ?
C22 H22B 0.9800 . ?
C22 H22C 0.9800 . ?
C18 H18 0.9500 . ?
C18 C19 1.410(5) . ?
C16 H16 0.9500 . ?
C21 H21A 0.9800 . ?
C21 H21B 0.9800 . ?
C21 H21C 0.9800 . ?
C25 H25A 0.9800 . ?
C25 H25B 0.9800 . ?
C25 H25C 0.9800 . ?
C14 H14 0.9500 . ?
C14 C13 1.407(5) . ?
C12 H12 0.9500 . ?
C12 C13 1.410(5) . ?
C19 H19 0.9500 . ?
C3 H3A 0.9800 . ?
C3 H3B 0.9800 . ?
C3 H3C 0.9800 . ?
C13 H13 0.9500 . ?
C23 H23A 0.9800 . ?
C23 H23B 0.9800 . ?
C23 H23C 0.9800 . ?
C20 H20A 0.9800 . ?
C20 H20B 0.9800 . ?
C20 H20C 0.9800 . ?
C24 H24A 0.9800 . ?
C24 H24B 0.9800 . ?
C24 H24C 0.9800 . ?

loop_
_geom_torsion_atom_site_label_1
_geom_torsion_atom_site_label_2
_geom_torsion_atom_site_label_3
_geom_torsion_atom_site_label_4
_geom_torsion
_geom_torsion_site_symmetry_1
_geom_torsion_site_symmetry_2
_geom_torsion_site_symmetry_3
_geom_torsion_site_symmetry_4
_geom_torsion_publ_flag
Zr1 C15 C16 C17 -67.2(2) . . . . ?
Zr1 C15 C19 C18 66.3(2) . . . . ?
Zr1 C10 C11 C12 66.5(2) . . . . ?
Zr1 C10 C14 C13 -67.6(2) . . . . ?
Zr1 C8 C9 Si2 -176.0(3) . . . . ?
Zr1 C17 C18 C19 -67.3(2) . . . . ?
Zr1 C17 C16 C15 68.5(2) . . . . ?
Zr1 C11 C12 C13 68.9(2) . . . . ?
Zr1 C18 C19 C15 -67.1(2) . . . . ?
Zr1 C14 C13 C12 -65.2(2) . . . . ?
Zr1 C12 C13 C14 65.9(2) . . . . ?
Si1 C8 C9 Zr1 167.2(3) . . . . ?
Si1 C8 C9 Si2 -8.8(5) . . . . ?
N2 C5 C4 N1 -0.9(3) . . . . ?
N2 C5 C4 C3 -178.5(3) . . . . ?
C5 N2 C1 Zr1 176.0(2) . . . . ?
C5 N2 C1 N1 -2.0(3) . . . . ?
C1 N2 C5 C6 -179.8(3) . . . . ?
C1 N2 C5 C4 1.9(3) . . . . ?
C1 N1 C4 C5 -0.4(3) . . . . ?
C1 N1 C4 C3 177.5(3) . . . . ?
C10 C11 C12 Zr1 -67.1(2) . . . . ?
C10 C11 C12 C13 1.8(4) . . . . ?
C10 C14 C13 Zr1 67.0(2) . . . . ?
C10 C14 C13 C12 1.8(4) . . . . ?
C2 N1 C1 Zr1 9.7(4) . . . . ?
C2 N1 C1 N2 -172.2(3) . . . . ?
C2 N1 C4 C5 173.7(3) . . . . ?
C2 N1 C4 C3 -8.4(4) . . . . ?
C6 C5 C4 N1 -179.1(3) . . . . ?
C6 C5 C4 C3 3.3(6) . . . . ?
C4 N1 C1 Zr1 -176.67(19) . . . . ?
C4 N1 C1 N2 1.4(3) . . . . ?
C7 N2 C5 C6 4.5(4) . . . . ?
C7 N2 C5 C4 -173.8(3) . . . . ?
C7 N2 C1 Zr1 -8.6(4) . . . . ?
C7 N2 C1 N1 173.4(3) . . . . ?
C17 C18 C19 Zr1 66.5(2) . . . . ?
C17 C18 C19 C15 -0.7(3) . . . . ?
C11 C10 C14 Zr1 66.9(2) . . . . ?
C11 C10 C14 C13 -0.7(4) . . . . ?
C11 C12 C13 Zr1 -68.2(2) . . . . ?
C11 C12 C13 C14 -2.2(4) . . . . ?
C22 Si1 C8 Zr1 -132.8(3) . . . . ?
C22 Si1 C8 C9 74.2(3) . . . . ?
C18 C17 C16 Zr1 -67.5(2) . . . . ?
C18 C17 C16 C15 1.1(4) . . . . ?
C16 C15 C19 Zr1 -65.0(2) . . . . ?
C16 C15 C19 C18 1.3(3) . . . . ?
C16 C17 C18 Zr1 67.1(2) . . . . ?
C16 C17 C18 C19 -0.2(4) . . . . ?
C21 Si1 C8 Zr1 -8.9(4) . . . . ?
C21 Si1 C8 C9 -161.9(3) . . . . ?
C25 Si2 C9 Zr1 24.0(3) . . . . ?
C25 Si2 C9 C8 -162.8(3) . . . . ?
C14 C10 C11 Zr1 -67.2(2) . . . . ?
C14 C10 C11 C12 -0.7(4) . . . . ?
C19 C15 C16 Zr1 65.8(2) . . . . ?
C19 C15 C16 C17 -1.5(3) . . . . ?
C23 Si2 C9 Zr1 -93.8(3) . . . . ?
C23 Si2 C9 C8 79.4(4) . . . . ?
C20 Si1 C8 Zr1 107.9(3) . . . . ?
C20 Si1 C8 C9 -45.0(3) . . . . ?
C24 Si2 C9 Zr1 144.6(3) . . . . ?
C24 Si2 C9 C8 -42.2(4) . . . . ?
